data_7019008
loop_
_publ_author_name
'Less, Robert J.'
'Guan, Bihan'
'Muresan, Nicoleta M.'
'McPartlin, Mary'
'Reisner, Erwin'
'Wilson, Thomas C.'
'Wright, Dominic S.'

_publ_section_title
;
 Group 11 complexes containing the [C5(CN)5]&#x2212; ligand;
 &#x2018;coordination-analogues&#x2019; of molecular organometallic
 systems
;
_journal_issue 19
_journal_name_full 'Dalton Transactions'
_journal_page_first 5919
_journal_paper_doi 10.1039/c2dt30274h
_journal_volume 41
_journal_year 2012
_chemical_formula_moiety 'C92 H60 Ag2 N10 P4, C H Cl3'
_chemical_formula_sum 'C93 H61 Ag2 Cl3 N10 P4'
_chemical_formula_weight 1764.49
_chemical_name_systematic
;
?
;
_space_group_IT_number 2
_symmetry_cell_setting triclinic
_symmetry_space_group_name_Hall '-P 1'
_symmetry_space_group_name_H-M 'P -1'
_atom_sites_solution_hydrogens geom
_atom_sites_solution_primary direct
_atom_sites_solution_secondary difmap
_audit_creation_method SHELXL-97
_cell_angle_alpha 97.866(1)
_cell_angle_beta 100.456(1)
_cell_angle_gamma 112.374(1)
_cell_formula_units_Z 1
_cell_length_a 10.9813(1)
_cell_length_b 12.7250(2)
_cell_length_c 16.8652(3)
_cell_measurement_reflns_used 23903
_cell_measurement_temperature 180(2)
_cell_measurement_theta_max 33.14
_cell_measurement_theta_min 1.00
_cell_volume 2087.41(6)
_computing_cell_refinement 'HKL Scalepack (Otwinowski & Minor 1997)'
_computing_data_collection 'Collect (Nonius B.V. 1998)'
_computing_data_reduction
;
HKL Denzo and Scalepack (Otwinowski & Minor 1997)
;
_computing_publication_material 'SHELXL-97 (Sheldrick 1997)'
_computing_structure_refinement 'SHELXL-97 (Sheldrick 1997)'
_computing_structure_solution 'SIR-92 (Altomare et al. 1994)'
_diffrn_ambient_temperature 180(2)
_diffrn_measured_fraction_theta_full 0.989
_diffrn_measured_fraction_theta_max 0.989
_diffrn_measurement_device_type 'Nonius Kappa CCD'
_diffrn_measurement_method 'Thin slice \w and \f scans'
_diffrn_radiation_source 'fine-focus sealed tube'
_diffrn_radiation_type MoK\a
_diffrn_radiation_wavelength 0.71073
_diffrn_reflns_av_R_equivalents 0.0478
_diffrn_reflns_av_sigmaI/netI 0.0750
_diffrn_reflns_limit_h_max 16
_diffrn_reflns_limit_h_min -16
_diffrn_reflns_limit_k_max 19
_diffrn_reflns_limit_k_min -19
_diffrn_reflns_limit_l_max 25
_diffrn_reflns_limit_l_min -25
_diffrn_reflns_number 39087
_diffrn_reflns_theta_full 33.19
_diffrn_reflns_theta_max 33.19
_diffrn_reflns_theta_min 3.56
_exptl_absorpt_coefficient_mu 0.695
_exptl_absorpt_correction_T_max 0.943
_exptl_absorpt_correction_T_min 0.857
_exptl_absorpt_correction_type multi-scan
_exptl_absorpt_process_details
;
multi-scan from symmetry-related measurements
Sortav (Blessing 1995)
;
_exptl_crystal_colour colourless
_exptl_crystal_density_diffrn 1.404
_exptl_crystal_density_method 'not measured'
_exptl_crystal_description block
_exptl_crystal_F_000 894
_exptl_crystal_size_max 0.37
_exptl_crystal_size_mid 0.16
_exptl_crystal_size_min 0.12
_refine_diff_density_max 1.739
_refine_diff_density_min -1.133
_refine_diff_density_rms 0.103
_refine_ls_extinction_method none
_refine_ls_goodness_of_fit_ref 1.052
_refine_ls_hydrogen_treatment constr
_refine_ls_matrix_type full
_refine_ls_number_parameters 501
_refine_ls_number_reflns 15808
_refine_ls_number_restraints 6
_refine_ls_restrained_S_all 1.052
_refine_ls_R_factor_all 0.0939
_refine_ls_R_factor_gt 0.0541
_refine_ls_shift/su_max 0.000
_refine_ls_shift/su_mean 0.000
_refine_ls_structure_factor_coef Fsqd
_refine_ls_weighting_details 'calc w=1/[\s^2^(Fo^2^)+(0.0712P)^2^+0.3282P] where P=(Fo^2^+2Fc^2^)/3'
_refine_ls_weighting_scheme calc
_refine_ls_wR_factor_gt 0.1299
_refine_ls_wR_factor_ref 0.1469
_reflns_number_gt 10572
_reflns_number_total 15808
_reflns_threshold_expression >2sigma(I)
_cod_data_source_file c2dt30274h.txt
_cod_data_source_block dw1175
_cod_original_cell_volume 2087.41(5)
_cod_original_sg_symbol_H-M P-1
_cod_database_code 7019008

loop_
_symmetry_equiv_pos_as_xyz
'x, y, z'
'-x, -y, -z'

loop_
_atom_site_label
_atom_site_type_symbol
_atom_site_fract_x
_atom_site_fract_y
_atom_site_fract_z
_atom_site_U_iso_or_equiv
_atom_site_adp_type
_atom_site_occupancy
_atom_site_symmetry_multiplicity
_atom_site_calc_flag
_atom_site_refinement_flags
_atom_site_disorder_assembly
_atom_site_disorder_group
Ag1 Ag 0.097680(19) 0.117596(16) 0.219703(12) 0.02699(6) Uani 1 1 d . . .
P1 P -0.11316(7) -0.02516(6) 0.24138(4) 0.02711(14) Uani 1 1 d . . .
P2 P 0.28842(6) 0.27579(5) 0.32121(4) 0.02370(13) Uani 1 1 d . . .
N1 N 0.0097(3) 0.1965(2) 0.11572(16) 0.0431(6) Uani 1 1 d . . .
N2 N -0.1628(3) 0.0100(2) -0.13748(18) 0.0429(6) Uani 1 1 d . . .
N3 N -0.3091(3) 0.2259(3) -0.28164(18) 0.0565(8) Uani 1 1 d . . .
N4 N -0.2610(3) 0.5353(3) -0.1097(2) 0.0529(7) Uani 1 1 d . . .
N5 N -0.0751(3) 0.5182(3) 0.14799(18) 0.0498(7) Uani 1 1 d . . .
C11 C -0.1080(3) 0.2684(2) 0.00398(16) 0.0282(5) Uani 1 1 d . . .
C12 C -0.1574(3) 0.2093(2) -0.07987(16) 0.0285(5) Uani 1 1 d . . .
C13 C -0.2114(3) 0.2744(2) -0.12368(17) 0.0303(5) Uani 1 1 d . . .
C14 C -0.1972(3) 0.3728(2) -0.06724(18) 0.0305(5) Uani 1 1 d . . .
C15 C -0.1326(3) 0.3697(2) 0.01184(17) 0.0296(5) Uani 1 1 d . . .
C21 C -0.0427(3) 0.2308(2) 0.06772(18) 0.0328(6) Uani 1 1 d . . .
C22 C -0.1590(3) 0.0997(2) -0.11202(17) 0.0321(5) Uani 1 1 d . . .
C23 C -0.2668(3) 0.2466(3) -0.21131(19) 0.0369(6) Uani 1 1 d . . .
C24 C -0.2329(3) 0.4638(3) -0.0895(2) 0.0368(6) Uani 1 1 d . . .
C25 C -0.1009(3) 0.4522(2) 0.08726(19) 0.0345(6) Uani 1 1 d . . .
C31 C -0.2243(3) -0.1405(2) 0.15122(19) 0.0334(6) Uani 1 1 d . . .
C32 C -0.3229(3) -0.2451(3) 0.1572(2) 0.0443(7) Uani 1 1 d . . .
H32 H -0.3357 -0.2574 0.2100 0.053 Uiso 1 1 calc R . .
C33 C -0.4028(4) -0.3315(3) 0.0867(3) 0.0561(10) Uani 1 1 d . . .
H33 H -0.4715 -0.4018 0.0913 0.067 Uiso 1 1 calc R . .
C34 C -0.3835(4) -0.3163(3) 0.0105(3) 0.0637(11) Uani 1 1 d . . .
H34 H -0.4377 -0.3765 -0.0374 0.076 Uiso 1 1 calc R . .
C35 C -0.2852(4) -0.2133(4) 0.0030(2) 0.0621(11) Uani 1 1 d . . .
H35 H -0.2729 -0.2024 -0.0501 0.075 Uiso 1 1 calc R . .
C36 C -0.2045(3) -0.1260(3) 0.0731(2) 0.0431(7) Uani 1 1 d . . .
H36 H -0.1357 -0.0561 0.0680 0.052 Uiso 1 1 calc R . .
C41 C -0.0820(3) -0.1045(2) 0.31937(18) 0.0300(5) Uani 1 1 d . . .
C42 C -0.1192(3) -0.0965(2) 0.39379(18) 0.0347(6) Uani 1 1 d . . .
H42 H -0.1708 -0.0531 0.4040 0.042 Uiso 1 1 calc R . .
C43 C -0.0816(3) -0.1513(3) 0.4532(2) 0.0412(7) Uani 1 1 d . . .
H43 H -0.1076 -0.1453 0.5038 0.049 Uiso 1 1 calc R . .
C44 C -0.0061(3) -0.2148(3) 0.4390(2) 0.0426(7) Uani 1 1 d . . .
H44 H 0.0199 -0.2522 0.4798 0.051 Uiso 1 1 calc R . .
C45 C 0.0310(4) -0.2233(3) 0.3655(2) 0.0477(8) Uani 1 1 d . . .
H45 H 0.0830 -0.2664 0.3557 0.057 Uiso 1 1 calc R . .
C46 C -0.0067(3) -0.1696(3) 0.3062(2) 0.0403(7) Uani 1 1 d . . .
H46 H 0.0189 -0.1767 0.2556 0.048 Uiso 1 1 calc R . .
C51 C -0.2141(3) 0.0462(2) 0.27939(18) 0.0318(5) Uani 1 1 d . . .
C52 C -0.1485(3) 0.1649(3) 0.3129(2) 0.0453(8) Uani 1 1 d . . .
H52 H -0.0553 0.2056 0.3141 0.054 Uiso 1 1 calc R . .
C53 C -0.2176(4) 0.2254(3) 0.3450(3) 0.0601(10) Uani 1 1 d . . .
H53 H -0.1721 0.3073 0.3667 0.072 Uiso 1 1 calc R . .
C54 C -0.3516(4) 0.1668(3) 0.3453(2) 0.0510(8) Uani 1 1 d . . .
H54 H -0.3978 0.2075 0.3691 0.061 Uiso 1 1 calc R . .
C55 C -0.4190(4) 0.0483(3) 0.3109(3) 0.0515(9) Uani 1 1 d . . .
H55 H -0.5123 0.0080 0.3096 0.062 Uiso 1 1 calc R . .
C56 C -0.3503(3) -0.0124(3) 0.2778(2) 0.0436(7) Uani 1 1 d . . .
H56 H -0.3969 -0.0938 0.2542 0.052 Uiso 1 1 calc R . .
C61 C 0.4395(3) 0.3693(2) 0.29307(16) 0.0285(5) Uani 1 1 d . . .
C62 C 0.4885(3) 0.3195(3) 0.2353(2) 0.0420(7) Uani 1 1 d . . .
H62 H 0.4399 0.2392 0.2088 0.050 Uiso 1 1 calc R . .
C63 C 0.6068(4) 0.3853(3) 0.2156(3) 0.0563(10) Uani 1 1 d . . .
H63 H 0.6400 0.3498 0.1765 0.068 Uiso 1 1 calc R . .
C64 C 0.6770(4) 0.5024(3) 0.2527(3) 0.0560(9) Uani 1 1 d . . .
H64 H 0.7583 0.5473 0.2388 0.067 Uiso 1 1 calc R . .
C65 C 0.6300(3) 0.5551(3) 0.3102(2) 0.0478(8) Uani 1 1 d . . .
H65 H 0.6789 0.6356 0.3360 0.057 Uiso 1 1 calc R . .
C66 C 0.5101(3) 0.4882(3) 0.3295(2) 0.0396(7) Uani 1 1 d . . .
H66 H 0.4760 0.5240 0.3679 0.048 Uiso 1 1 calc R . .
C71 C 0.3586(3) 0.2244(2) 0.40637(15) 0.0249(5) Uani 1 1 d . . .
C72 C 0.4708(3) 0.2981(2) 0.47097(17) 0.0314(5) Uani 1 1 d . . .
H72 H 0.5132 0.3789 0.4719 0.038 Uiso 1 1 calc R . .
C73 C 0.5211(3) 0.2545(3) 0.53400(18) 0.0367(6) Uani 1 1 d . . .
H73 H 0.5967 0.3057 0.5783 0.044 Uiso 1 1 calc R . .
C74 C 0.4610(3) 0.1362(3) 0.53237(19) 0.0402(7) Uani 1 1 d . . .
H74 H 0.4961 0.1063 0.5753 0.048 Uiso 1 1 calc R . .
C75 C 0.3506(3) 0.0621(3) 0.4684(2) 0.0412(7) Uani 1 1 d . . .
H75 H 0.3095 -0.0188 0.4674 0.049 Uiso 1 1 calc R . .
C76 C 0.2990(3) 0.1053(2) 0.40543(18) 0.0319(5) Uani 1 1 d . . .
H76 H 0.2228 0.0538 0.3615 0.038 Uiso 1 1 calc R . .
C81 C 0.2274(3) 0.3779(2) 0.36751(16) 0.0260(5) Uani 1 1 d . . .
C82 C 0.1665(3) 0.4287(2) 0.31385(19) 0.0365(6) Uani 1 1 d . . .
H82 H 0.1634 0.4125 0.2566 0.044 Uiso 1 1 calc R . .
C83 C 0.1111(3) 0.5018(3) 0.3430(2) 0.0413(7) Uani 1 1 d . . .
H83 H 0.0689 0.5351 0.3059 0.050 Uiso 1 1 calc R . .
C84 C 0.1169(3) 0.5271(3) 0.4270(2) 0.0412(7) Uani 1 1 d . . .
H84 H 0.0798 0.5786 0.4472 0.049 Uiso 1 1 calc R . .
C85 C 0.1761(3) 0.4779(3) 0.48063(19) 0.0375(6) Uani 1 1 d . . .
H85 H 0.1793 0.4949 0.5378 0.045 Uiso 1 1 calc R . .
C86 C 0.2315(3) 0.4028(2) 0.45140(17) 0.0300(5) Uani 1 1 d . . .
H86 H 0.2722 0.3688 0.4887 0.036 Uiso 1 1 calc R . .
C01 C -0.4394(14) -0.0020(11) 0.0052(8) 0.1406(8) Uiso 0.50 1 d PD A -1
H01 H -0.3520 -0.0089 0.0039 0.169 Uiso 0.50 1 calc PR A -1
Cl1 Cl -0.5075(5) 0.0058(4) -0.0899(3) 0.1406(8) Uiso 0.50 1 d PD A -1
Cl2 Cl -0.5392(5) -0.1212(4) 0.0362(3) 0.1406(8) Uiso 0.50 1 d PD A -1
Cl3 Cl -0.3993(5) 0.1236(4) 0.0841(3) 0.1406(8) Uiso 0.50 1 d PD A -1

loop_
_atom_site_aniso_label
_atom_site_aniso_U_11
_atom_site_aniso_U_22
_atom_site_aniso_U_33
_atom_site_aniso_U_23
_atom_site_aniso_U_13
_atom_site_aniso_U_12
Ag1 0.02867(10) 0.02380(9) 0.02460(10) 0.00395(7) 0.00456(7) 0.00830(7)
P1 0.0264(3) 0.0233(3) 0.0302(3) 0.0064(3) 0.0080(3) 0.0084(2)
P2 0.0256(3) 0.0217(3) 0.0218(3) 0.0041(2) 0.0044(2) 0.0088(2)
N1 0.0498(15) 0.0384(13) 0.0368(14) 0.0141(12) 0.0033(12) 0.0155(12)
N2 0.0490(15) 0.0380(13) 0.0427(15) 0.0028(12) 0.0122(12) 0.0211(12)
N3 0.0553(18) 0.066(2) 0.0337(16) 0.0077(14) -0.0057(13) 0.0182(16)
N4 0.0584(18) 0.0475(16) 0.067(2) 0.0245(15) 0.0161(16) 0.0336(15)
N5 0.0547(17) 0.0511(16) 0.0427(16) 0.0018(13) 0.0207(14) 0.0202(14)
C11 0.0318(13) 0.0276(12) 0.0241(12) 0.0061(10) 0.0059(10) 0.0118(10)
C12 0.0332(13) 0.0259(12) 0.0258(13) 0.0044(10) 0.0063(10) 0.0127(10)
C13 0.0282(12) 0.0296(12) 0.0300(13) 0.0081(11) 0.0043(10) 0.0098(10)
C14 0.0267(12) 0.0310(13) 0.0344(14) 0.0088(11) 0.0074(11) 0.0122(10)
C15 0.0333(13) 0.0255(11) 0.0286(13) 0.0050(10) 0.0090(11) 0.0105(10)
C21 0.0382(14) 0.0294(13) 0.0295(14) 0.0071(11) 0.0075(11) 0.0132(11)
C22 0.0326(13) 0.0350(14) 0.0290(14) 0.0056(11) 0.0070(11) 0.0154(11)
C23 0.0338(14) 0.0372(15) 0.0346(16) 0.0094(13) 0.0018(12) 0.0121(12)
C24 0.0334(14) 0.0367(14) 0.0422(17) 0.0126(13) 0.0100(12) 0.0153(12)
C25 0.0365(14) 0.0345(14) 0.0341(15) 0.0086(12) 0.0129(12) 0.0146(12)
C31 0.0307(13) 0.0266(12) 0.0355(15) 0.0014(11) 0.0063(11) 0.0070(10)
C32 0.0407(16) 0.0318(14) 0.051(2) 0.0073(14) 0.0116(15) 0.0058(13)
C33 0.0425(18) 0.0311(16) 0.072(3) -0.0037(17) 0.0063(18) 0.0003(14)
C34 0.056(2) 0.051(2) 0.058(3) -0.0133(19) 0.0029(19) 0.0087(18)
C35 0.055(2) 0.063(2) 0.039(2) -0.0110(18) 0.0047(17) 0.0042(19)
C36 0.0395(16) 0.0431(17) 0.0360(17) 0.0047(14) 0.0080(13) 0.0083(13)
C41 0.0294(12) 0.0247(11) 0.0359(15) 0.0104(11) 0.0110(11) 0.0090(10)
C42 0.0402(15) 0.0317(13) 0.0363(15) 0.0105(12) 0.0123(12) 0.0172(12)
C43 0.0529(18) 0.0355(15) 0.0370(16) 0.0117(13) 0.0149(14) 0.0176(14)
C44 0.0505(18) 0.0343(15) 0.0489(19) 0.0212(14) 0.0144(15) 0.0191(14)
C45 0.060(2) 0.0408(16) 0.061(2) 0.0246(16) 0.0264(18) 0.0316(16)
C46 0.0526(18) 0.0357(14) 0.0493(18) 0.0197(14) 0.0271(15) 0.0262(14)
C51 0.0340(13) 0.0308(13) 0.0349(15) 0.0113(11) 0.0095(11) 0.0165(11)
C52 0.0354(15) 0.0409(16) 0.059(2) 0.0010(15) 0.0131(15) 0.0186(13)
C53 0.055(2) 0.0475(19) 0.078(3) -0.0045(19) 0.017(2) 0.0272(18)
C54 0.051(2) 0.067(2) 0.055(2) 0.0176(18) 0.0202(17) 0.0410(18)
C55 0.0419(17) 0.061(2) 0.072(3) 0.032(2) 0.0302(18) 0.0307(17)
C56 0.0360(15) 0.0388(15) 0.065(2) 0.0214(16) 0.0192(15) 0.0188(13)
C61 0.0296(12) 0.0307(12) 0.0262(13) 0.0111(11) 0.0075(10) 0.0118(10)
C62 0.0446(17) 0.0421(16) 0.0450(18) 0.0131(14) 0.0210(14) 0.0186(14)
C63 0.052(2) 0.064(2) 0.065(2) 0.022(2) 0.0372(19) 0.0254(18)
C64 0.0427(18) 0.063(2) 0.065(2) 0.031(2) 0.0264(18) 0.0147(17)
C65 0.0459(18) 0.0394(16) 0.0442(19) 0.0151(15) 0.0102(15) 0.0017(14)
C66 0.0441(16) 0.0326(14) 0.0357(16) 0.0092(12) 0.0151(13) 0.0064(12)
C71 0.0288(12) 0.0269(11) 0.0229(12) 0.0057(10) 0.0069(10) 0.0153(10)
C72 0.0320(13) 0.0293(12) 0.0286(13) 0.0031(11) 0.0027(11) 0.0117(11)
C73 0.0359(14) 0.0421(15) 0.0276(14) 0.0018(12) -0.0023(11) 0.0183(13)
C74 0.0444(16) 0.0482(17) 0.0337(16) 0.0174(14) 0.0043(13) 0.0251(14)
C75 0.0433(16) 0.0344(14) 0.0485(19) 0.0181(14) 0.0103(14) 0.0165(13)
C76 0.0302(13) 0.0281(12) 0.0344(14) 0.0079(11) 0.0031(11) 0.0111(11)
C81 0.0275(12) 0.0212(10) 0.0275(13) 0.0046(10) 0.0056(10) 0.0093(9)
C82 0.0459(16) 0.0298(13) 0.0349(15) 0.0073(12) 0.0067(13) 0.0185(12)
C83 0.0501(18) 0.0336(14) 0.0446(18) 0.0090(13) 0.0070(14) 0.0244(14)
C84 0.0430(16) 0.0327(14) 0.056(2) 0.0104(14) 0.0190(15) 0.0210(13)
C85 0.0455(16) 0.0364(14) 0.0347(15) 0.0063(12) 0.0170(13) 0.0187(13)
C86 0.0324(13) 0.0304(12) 0.0320(14) 0.0107(11) 0.0126(11) 0.0149(11)

loop_
_atom_type_symbol
_atom_type_description
_atom_type_scat_dispersion_real
_atom_type_scat_dispersion_imag
_atom_type_scat_source
C C 0.0033 0.0016 'International Tables Vol C Tables 4.2.6.8 and 6.1.1.4'
H H 0.0000 0.0000 'International Tables Vol C Tables 4.2.6.8 and 6.1.1.4'
N N 0.0061 0.0033 'International Tables Vol C Tables 4.2.6.8 and 6.1.1.4'
P P 0.1023 0.0942 'International Tables Vol C Tables 4.2.6.8 and 6.1.1.4'
Ag Ag -0.8971 1.1015 'International Tables Vol C Tables 4.2.6.8 and 6.1.1.4'
Cl Cl 0.1484 0.1585 'International Tables Vol C Tables 4.2.6.8 and 6.1.1.4'

loop_
_geom_angle_atom_site_label_1
_geom_angle_atom_site_label_2
_geom_angle_atom_site_label_3
_geom_angle
_geom_angle_site_symmetry_1
_geom_angle_site_symmetry_3
N1 Ag1 N2 99.91(10) . 2
N1 Ag1 P2 108.70(7) . .
N2 Ag1 P2 113.66(7) 2 .
N1 Ag1 P1 101.56(7) . .
N2 Ag1 P1 100.22(7) 2 .
P2 Ag1 P1 128.73(2) . .
C31 P1 C51 107.53(13) . .
C31 P1 C41 103.47(13) . .
C51 P1 C41 104.78(12) . .
C31 P1 Ag1 115.56(9) . .
C51 P1 Ag1 111.39(9) . .
C41 P1 Ag1 113.25(9) . .
C81 P2 C71 105.95(11) . .
C81 P2 C61 103.70(12) . .
C71 P2 C61 103.20(12) . .
C81 P2 Ag1 108.65(9) . .
C71 P2 Ag1 112.00(8) . .
C61 P2 Ag1 122.04(9) . .
C21 N1 Ag1 174.2(3) . .
C22 N2 Ag1 153.0(2) . 2
C12 C11 C15 108.1(2) . .
C12 C11 C21 124.6(2) . .
C15 C11 C21 127.3(2) . .
C13 C12 C11 107.8(2) . .
C13 C12 C22 126.9(3) . .
C11 C12 C22 125.2(2) . .
C14 C13 C12 108.3(2) . .
C14 C13 C23 126.3(3) . .
C12 C13 C23 125.4(3) . .
C13 C14 C15 108.1(2) . .
C13 C14 C24 124.6(3) . .
C15 C14 C24 127.1(3) . .
C14 C15 C11 107.8(2) . .
C14 C15 C25 126.4(2) . .
C11 C15 C25 125.8(3) . .
N1 C21 C11 176.5(3) . .
N2 C22 C12 178.5(3) . .
N3 C23 C13 178.8(4) . .
N4 C24 C14 177.8(4) . .
N5 C25 C15 179.7(4) . .
C32 C31 C36 118.7(3) . .
C32 C31 P1 122.7(2) . .
C36 C31 P1 118.6(2) . .
C33 C32 C31 120.4(3) . .
C33 C32 H32 119.8 . .
C31 C32 H32 119.8 . .
C34 C33 C32 120.5(3) . .
C34 C33 H33 119.7 . .
C32 C33 H33 119.7 . .
C33 C34 C35 120.1(4) . .
C33 C34 H34 119.9 . .
C35 C34 H34 119.9 . .
C34 C35 C36 120.0(4) . .
C34 C35 H35 120.0 . .
C36 C35 H35 120.0 . .
C35 C36 C31 120.3(3) . .
C35 C36 H36 119.9 . .
C31 C36 H36 119.9 . .
C42 C41 C46 118.3(3) . .
C42 C41 P1 123.8(2) . .
C46 C41 P1 117.8(2) . .
C43 C42 C41 120.5(3) . .
C43 C42 H42 119.7 . .
C41 C42 H42 119.7 . .
C42 C43 C44 120.2(3) . .
C42 C43 H43 119.9 . .
C44 C43 H43 119.9 . .
C45 C44 C43 119.6(3) . .
C45 C44 H44 120.2 . .
C43 C44 H44 120.2 . .
C46 C45 C44 120.4(3) . .
C46 C45 H45 119.8 . .
C44 C45 H45 119.8 . .
C45 C46 C41 121.1(3) . .
C45 C46 H46 119.5 . .
C41 C46 H46 119.5 . .
C52 C51 C56 119.2(3) . .
C52 C51 P1 117.1(2) . .
C56 C51 P1 123.6(2) . .
C51 C52 C53 120.7(3) . .
C51 C52 H52 119.7 . .
C53 C52 H52 119.7 . .
C54 C53 C52 120.1(3) . .
C54 C53 H53 120.0 . .
C52 C53 H53 120.0 . .
C53 C54 C55 119.7(3) . .
C53 C54 H54 120.1 . .
C55 C54 H54 120.1 . .
C54 C55 C56 120.2(3) . .
C54 C55 H55 119.9 . .
C56 C55 H55 119.9 . .
C51 C56 C55 120.0(3) . .
C51 C56 H56 120.0 . .
C55 C56 H56 120.0 . .
C62 C61 C66 118.7(3) . .
C62 C61 P2 118.7(2) . .
C66 C61 P2 122.5(2) . .
C63 C62 C61 120.8(3) . .
C63 C62 H62 119.6 . .
C61 C62 H62 119.6 . .
C64 C63 C62 120.1(3) . .
C64 C63 H63 120.0 . .
C62 C63 H63 120.0 . .
C63 C64 C65 120.5(3) . .
C63 C64 H64 119.7 . .
C65 C64 H64 119.7 . .
C64 C65 C66 119.1(3) . .
C64 C65 H65 120.5 . .
C66 C65 H65 120.5 . .
C65 C66 C61 120.7(3) . .
C65 C66 H66 119.6 . .
C61 C66 H66 119.6 . .
C72 C71 C76 118.8(2) . .
C72 C71 P2 122.74(19) . .
C76 C71 P2 118.4(2) . .
C73 C72 C71 120.5(3) . .
C73 C72 H72 119.7 . .
C71 C72 H72 119.7 . .
C72 C73 C74 120.1(3) . .
C72 C73 H73 120.0 . .
C74 C73 H73 120.0 . .
C75 C74 C73 119.9(3) . .
C75 C74 H74 120.0 . .
C73 C74 H74 120.0 . .
C74 C75 C76 120.3(3) . .
C74 C75 H75 119.9 . .
C76 C75 H75 119.9 . .
C75 C76 C71 120.3(3) . .
C75 C76 H76 119.8 . .
C71 C76 H76 119.8 . .
C86 C81 C82 118.9(2) . .
C86 C81 P2 124.1(2) . .
C82 C81 P2 116.9(2) . .
C83 C82 C81 120.7(3) . .
C83 C82 H82 119.7 . .
C81 C82 H82 119.7 . .
C82 C83 C84 120.0(3) . .
C82 C83 H83 120.0 . .
C84 C83 H83 120.0 . .
C85 C84 C83 120.1(3) . .
C85 C84 H84 119.9 . .
C83 C84 H84 119.9 . .
C84 C85 C86 120.2(3) . .
C84 C85 H85 119.9 . .
C86 C85 H85 119.9 . .
C81 C86 C85 120.1(3) . .
C81 C86 H86 120.0 . .
C85 C86 H86 120.0 . .
Cl1 C01 Cl2 113.5(8) . .
Cl1 C01 Cl3 114.2(8) . .
Cl2 C01 Cl3 107.3(7) . .
Cl1 C01 H01 107.1 . .
Cl2 C01 H01 107.1 . .
Cl3 C01 H01 107.1 . .

loop_
_geom_bond_atom_site_label_1
_geom_bond_atom_site_label_2
_geom_bond_distance
_geom_bond_site_symmetry_2
Ag1 N1 2.371(3) .
Ag1 N2 2.387(2) 2
Ag1 P2 2.4322(7) .
Ag1 P1 2.4661(7) .
P1 C31 1.819(3) .
P1 C51 1.825(3) .
P1 C41 1.825(3) .
P2 C81 1.823(2) .
P2 C71 1.823(3) .
P2 C61 1.825(3) .
N1 C21 1.138(4) .
N2 C22 1.146(4) .
N2 Ag1 2.387(2) 2
N3 C23 1.146(4) .
N4 C24 1.140(4) .
N5 C25 1.146(4) .
C11 C12 1.407(4) .
C11 C15 1.408(4) .
C11 C21 1.422(4) .
C12 C13 1.403(4) .
C12 C22 1.417(4) .
C13 C14 1.403(4) .
C13 C23 1.430(4) .
C14 C15 1.405(4) .
C14 C24 1.431(4) .
C15 C25 1.427(4) .
C31 C32 1.391(4) .
C31 C36 1.399(4) .
C32 C33 1.386(5) .
C32 H32 0.9500 .
C33 C34 1.367(6) .
C33 H33 0.9500 .
C34 C35 1.384(5) .
C34 H34 0.9500 .
C35 C36 1.389(5) .
C35 H35 0.9500 .
C36 H36 0.9500 .
C41 C42 1.392(4) .
C41 C46 1.398(4) .
C42 C43 1.386(4) .
C42 H42 0.9500 .
C43 C44 1.389(4) .
C43 H43 0.9500 .
C44 C45 1.377(5) .
C44 H44 0.9500 .
C45 C46 1.374(4) .
C45 H45 0.9500 .
C46 H46 0.9500 .
C51 C52 1.381(4) .
C51 C56 1.388(4) .
C52 C53 1.394(4) .
C52 H52 0.9500 .
C53 C54 1.375(5) .
C53 H53 0.9500 .
C54 C55 1.383(5) .
C54 H54 0.9500 .
C55 C56 1.399(4) .
C55 H55 0.9500 .
C56 H56 0.9500 .
C61 C62 1.387(4) .
C61 C66 1.395(4) .
C62 C63 1.380(4) .
C62 H62 0.9500 .
C63 C64 1.379(6) .
C63 H63 0.9500 .
C64 C65 1.387(5) .
C64 H64 0.9500 .
C65 C66 1.394(4) .
C65 H65 0.9500 .
C66 H66 0.9500 .
C71 C72 1.392(4) .
C71 C76 1.400(3) .
C72 C73 1.387(4) .
C72 H72 0.9500 .
C73 C74 1.389(4) .
C73 H73 0.9500 .
C74 C75 1.379(5) .
C74 H74 0.9500 .
C75 C76 1.389(4) .
C75 H75 0.9500 .
C76 H76 0.9500 .
C81 C86 1.395(4) .
C81 C82 1.397(4) .
C82 C83 1.376(4) .
C82 H82 0.9500 .
C83 C84 1.393(5) .
C83 H83 0.9500 .
C84 C85 1.373(4) .
C84 H84 0.9500 .
C85 C86 1.396(4) .
C85 H85 0.9500 .
C86 H86 0.9500 .
C01 Cl1 1.676(13) .
C01 Cl2 1.713(13) .
C01 Cl3 1.785(13) .
C01 H01 1.0000 .
